data_4020618
loop_
_publ_author_name
'Christopher J. T. Hyland'
'Louis S. Hegedus'

_publ_section_title
;
 Boron-Mediated Stereoselective Syntheses of
 \g,\g-Disubstituted Allenamides
;
_journal_name_full 'Journal of Organic Chemistry'
_journal_page_first 8628
_journal_page_last 8630
_journal_paper_doi 10.1021/jo051385c
_journal_volume 70
_journal_year 2005
_chemical_formula_sum 'C29 H31 Cl2 N O3 Si'
_chemical_formula_weight 540.54
_space_group_IT_number 2
_symmetry_cell_setting triclinic
_symmetry_space_group_name_Hall '-P 1'
_symmetry_space_group_name_H-M 'P -1'
_cell_angle_alpha 79.483(2)
_cell_angle_beta 87.858(2)
_cell_angle_gamma 72.576(2)
_cell_formula_units_Z 2
_cell_length_a 9.9277(11)
_cell_length_b 11.5704(12)
_cell_length_c 13.2704(14)
_cell_measurement_temperature 173(2)
_cell_volume 1429.7(3)
_diffrn_ambient_temperature 173(2)
_exptl_crystal_density_diffrn 1.256
_cod_depositor_comments
;
The following automatic conversions were performed:
'_symmetry_cell_setting' value 'Triclinic' changed to 'triclinic'
according to '/home/saulius/struct/CIF-dictionaries/cif_core.dic'
dictionary named 'cif_core.dic' version 2.4.1 from 2010-06-29.

Automatic conversion script
Id: cif_fix_enum 1527 2010-12-29 10:47:43Z saulius 
;
_cod_database_code 4020618

loop_
_symmetry_equiv_pos_as_xyz
'x, y, z'
'-x, -y, -z'

loop_
_atom_site_label
_atom_site_type_symbol
_atom_site_fract_x
_atom_site_fract_y
_atom_site_fract_z
_atom_site_U_iso_or_equiv
_atom_site_adp_type
_atom_site_occupancy
_atom_site_symmetry_multiplicity
_atom_site_calc_flag
_atom_site_refinement_flags
_atom_site_disorder_assembly
_atom_site_disorder_group
Si1 Si 0.14568(6) 0.27158(5) 0.24589(4) 0.03210(14) Uani 1 1 d . . .
O1 O 0.00249(16) -0.19903(14) 0.11700(12) 0.0467(4) Uani 1 1 d . . .
O2 O 0.22628(15) -0.31466(13) 0.15857(11) 0.0377(3) Uani 1 1 d . . .
O3 O 0.26588(15) 0.20046(15) -0.05239(10) 0.0413(4) Uani 1 1 d . . .
H3 H 0.1853 0.1969 -0.0656 0.062 Uiso 1 1 calc R . .
N1 N 0.17778(16) -0.11232(14) 0.13831(12) 0.0287(3) Uani 1 1 d . . .
C1 C 0.1234(2) -0.20605(19) 0.13560(14) 0.0337(5) Uani 1 1 d . . .
C2 C 0.3620(2) -0.29106(17) 0.16112(14) 0.0307(4) Uani 1 1 d . . .
H2 H 0.4054 -0.2958 0.0922 0.037 Uiso 1 1 calc R . .
C3 C 0.4592(2) -0.38633(17) 0.23897(15) 0.0301(4) Uani 1 1 d . . .
C4 C 0.4106(2) -0.46177(19) 0.31605(16) 0.0367(5) Uani 1 1 d . . .
H4 H 0.3126 -0.4539 0.3205 0.044 Uiso 1 1 calc R . .
C5 C 0.5054(2) -0.5488(2) 0.38659(18) 0.0458(5) Uani 1 1 d . . .
H5 H 0.4722 -0.6010 0.4387 0.055 Uiso 1 1 calc R . .
C6 C 0.6470(2) -0.5596(2) 0.38136(19) 0.0490(6) Uani 1 1 d . . .
H6 H 0.7113 -0.6185 0.4303 0.059 Uiso 1 1 calc R . .
C7 C 0.6957(2) -0.4850(2) 0.30525(19) 0.0467(6) Uani 1 1 d . . .
H7 H 0.7937 -0.4927 0.3018 0.056 Uiso 1 1 calc R . .
C8 C 0.6032(2) -0.39905(19) 0.23391(17) 0.0378(5) Uani 1 1 d . . .
H8 H 0.6377 -0.3484 0.1812 0.045 Uiso 1 1 calc R . .
C9 C 0.32266(19) -0.15481(17) 0.17718(14) 0.0266(4) Uani 1 1 d . . .
H9 H 0.3810 -0.1108 0.1315 0.032 Uiso 1 1 calc R . .
C10 C 0.33595(19) -0.13765(16) 0.28642(14) 0.0253(4) Uani 1 1 d . . .
C11 C 0.4596(2) -0.12199(18) 0.31893(15) 0.0328(4) Uani 1 1 d . . .
H11 H 0.5321 -0.1158 0.2713 0.039 Uiso 1 1 calc R . .
C12 C 0.4780(2) -0.1153(2) 0.42065(16) 0.0390(5) Uani 1 1 d . . .
H12 H 0.5639 -0.1067 0.4426 0.047 Uiso 1 1 calc R . .
C13 C 0.3722(2) -0.1210(2) 0.49002(15) 0.0397(5) Uani 1 1 d . . .
H13 H 0.3852 -0.1169 0.5597 0.048 Uiso 1 1 calc R . .
C14 C 0.2473(2) -0.1329(2) 0.45754(16) 0.0387(5) Uani 1 1 d . . .
H14 H 0.1732 -0.1349 0.5046 0.046 Uiso 1 1 calc R . .
C15 C 0.2296(2) -0.14185(19) 0.35634(15) 0.0328(4) Uani 1 1 d . . .
H15 H 0.1437 -0.1510 0.3348 0.039 Uiso 1 1 calc R . .
C16 C 0.0964(2) 0.01251(18) 0.11402(14) 0.0292(4) Uani 1 1 d . . .
H16 H 0.0011 0.0306 0.0922 0.035 Uiso 1 1 calc R . .
C17 C 0.14458(18) 0.10492(17) 0.11981(13) 0.0273(4) Uani 1 1 d . . .
C18 C 0.18532(18) 0.20067(17) 0.12611(14) 0.0269(4) Uani 1 1 d . . .
C19 C 0.2591(2) 0.25749(19) 0.03502(14) 0.0314(4) Uani 1 1 d . . .
H19 H 0.2063 0.3469 0.0154 0.038 Uiso 1 1 calc R . .
C20 C 0.4095(2) 0.24555(18) 0.06498(14) 0.0300(4) Uani 1 1 d . . .
C21 C 0.5109(2) 0.13121(19) 0.07817(14) 0.0337(4) Uani 1 1 d . . .
H21 H 0.4857 0.0613 0.0675 0.040 Uiso 1 1 calc R . .
C22 C 0.6479(2) 0.1176(2) 0.10653(17) 0.0437(5) Uani 1 1 d . . .
H22 H 0.7167 0.0391 0.1140 0.052 Uiso 1 1 calc R . .
C23 C 0.6848(2) 0.2186(3) 0.12412(18) 0.0506(6) Uani 1 1 d . . .
H23 H 0.7787 0.2095 0.1443 0.061 Uiso 1 1 calc R . .
C24 C 0.5847(2) 0.3325(2) 0.11227(18) 0.0506(6) Uani 1 1 d . . .
H24 H 0.6097 0.4017 0.1248 0.061 Uiso 1 1 calc R . .
C25 C 0.4480(2) 0.3465(2) 0.08224(16) 0.0387(5) Uani 1 1 d . . .
H25 H 0.3800 0.4255 0.0733 0.046 Uiso 1 1 calc R . .
C26 C 0.3072(2) 0.2316(2) 0.32735(17) 0.0484(6) Uani 1 1 d . . .
H26A H 0.2849 0.2720 0.3873 0.073 Uiso 1 1 calc R . .
H26B H 0.3804 0.2596 0.2877 0.073 Uiso 1 1 calc R . .
H26C H 0.3414 0.1422 0.3501 0.073 Uiso 1 1 calc R . .
C27 C 0.0753(3) 0.4419(2) 0.2035(2) 0.0495(6) Uani 1 1 d . . .
H27A H -0.0082 0.4610 0.1591 0.074 Uiso 1 1 calc R . .
H27B H 0.1478 0.4725 0.1654 0.074 Uiso 1 1 calc R . .
H27C H 0.0491 0.4814 0.2636 0.074 Uiso 1 1 calc R . .
C28 C 0.0108(2) 0.2109(2) 0.31991(17) 0.0427(5) Uani 1 1 d . . .
H28A H 0.0451 0.1207 0.3347 0.064 Uiso 1 1 calc R . .
H28B H -0.0773 0.2376 0.2796 0.064 Uiso 1 1 calc R . .
H28C H -0.0063 0.2424 0.3844 0.064 Uiso 1 1 calc R . .
Cl1 Cl 0.97923(9) 0.64462(7) 0.42464(6) 0.0814(3) Uani 1 1 d . . .
Cl2 Cl 0.83853(7) 0.90242(7) 0.34947(8) 0.0791(3) Uani 1 1 d . . .
C29 C 0.8541(3) 0.7498(2) 0.3391(2) 0.0536(6) Uani 1 1 d . . .
H29A H 0.7615 0.7347 0.3524 0.064 Uiso 1 1 calc R . .
H29B H 0.8809 0.7375 0.2683 0.064 Uiso 1 1 calc R . .

loop_
_atom_site_aniso_label
_atom_site_aniso_U_11
_atom_site_aniso_U_22
_atom_site_aniso_U_33
_atom_site_aniso_U_23
_atom_site_aniso_U_13
_atom_site_aniso_U_12
Si1 0.0332(3) 0.0329(3) 0.0331(3) -0.0098(2) 0.0028(2) -0.0121(2)
O1 0.0440(9) 0.0511(10) 0.0513(9) 0.0063(7) -0.0192(7) -0.0304(8)
O2 0.0445(8) 0.0308(8) 0.0433(8) -0.0021(6) -0.0118(6) -0.0208(7)
O3 0.0419(8) 0.0661(11) 0.0259(7) -0.0099(7) 0.0010(6) -0.0303(8)
N1 0.0303(8) 0.0301(9) 0.0298(8) -0.0052(7) -0.0048(6) -0.0144(7)
C1 0.0447(12) 0.0361(11) 0.0261(10) -0.0007(8) -0.0065(8) -0.0226(10)
C2 0.0389(11) 0.0303(10) 0.0279(10) -0.0086(8) 0.0029(8) -0.0161(9)
C3 0.0357(10) 0.0255(10) 0.0325(10) -0.0116(8) 0.0040(8) -0.0107(8)
C4 0.0362(11) 0.0345(11) 0.0403(12) -0.0053(9) 0.0032(9) -0.0131(9)
C5 0.0506(14) 0.0372(12) 0.0460(13) 0.0035(10) -0.0009(10) -0.0141(11)
C6 0.0449(13) 0.0358(12) 0.0598(15) -0.0041(11) -0.0102(11) -0.0039(10)
C7 0.0327(11) 0.0384(13) 0.0686(16) -0.0149(12) 0.0013(11) -0.0070(10)
C8 0.0402(12) 0.0314(11) 0.0449(12) -0.0116(9) 0.0088(9) -0.0133(9)
C9 0.0284(9) 0.0271(10) 0.0268(9) -0.0050(8) 0.0000(7) -0.0121(8)
C10 0.0264(9) 0.0217(9) 0.0277(9) -0.0035(7) -0.0019(7) -0.0075(7)
C11 0.0286(10) 0.0352(11) 0.0365(11) -0.0097(9) 0.0003(8) -0.0105(8)
C12 0.0339(11) 0.0442(13) 0.0416(12) -0.0124(10) -0.0102(9) -0.0117(10)
C13 0.0512(13) 0.0398(12) 0.0270(10) -0.0084(9) -0.0058(9) -0.0094(10)
C14 0.0422(12) 0.0418(12) 0.0319(11) -0.0070(9) 0.0072(9) -0.0126(10)
C15 0.0299(10) 0.0383(11) 0.0335(10) -0.0064(9) 0.0003(8) -0.0152(9)
C16 0.0274(10) 0.0352(11) 0.0253(9) -0.0015(8) -0.0050(7) -0.0113(8)
C17 0.0245(9) 0.0322(10) 0.0227(9) -0.0028(8) -0.0026(7) -0.0059(8)
C18 0.0230(9) 0.0301(10) 0.0264(9) -0.0030(8) -0.0029(7) -0.0072(8)
C19 0.0331(10) 0.0334(11) 0.0289(10) -0.0033(8) -0.0007(8) -0.0128(8)
C20 0.0336(10) 0.0365(11) 0.0241(9) -0.0070(8) 0.0030(7) -0.0158(9)
C21 0.0366(11) 0.0369(11) 0.0304(10) -0.0070(9) 0.0025(8) -0.0151(9)
C22 0.0364(12) 0.0507(14) 0.0402(12) -0.0080(10) 0.0002(9) -0.0075(10)
C23 0.0362(12) 0.0759(18) 0.0480(14) -0.0240(13) -0.0013(10) -0.0211(13)
C24 0.0491(14) 0.0667(17) 0.0568(15) -0.0367(13) 0.0125(11) -0.0346(13)
C25 0.0359(11) 0.0404(12) 0.0469(13) -0.0198(10) 0.0104(9) -0.0162(9)
C26 0.0534(14) 0.0598(16) 0.0373(12) -0.0147(11) -0.0049(10) -0.0203(12)
C27 0.0495(14) 0.0362(13) 0.0642(16) -0.0146(11) 0.0135(12) -0.0128(11)
C28 0.0475(13) 0.0484(13) 0.0377(12) -0.0134(10) 0.0117(10) -0.0204(11)
Cl1 0.1029(6) 0.0625(5) 0.0699(5) -0.0145(4) -0.0236(4) -0.0066(4)
Cl2 0.0453(4) 0.0537(4) 0.1401(8) -0.0258(5) 0.0084(4) -0.0133(3)
C29 0.0480(14) 0.0531(15) 0.0624(16) -0.0115(12) 0.0003(12) -0.0183(12)

loop_
_geom_bond_atom_site_label_1
_geom_bond_atom_site_label_2
_geom_bond_distance
_geom_bond_site_symmetry_2
_geom_bond_publ_flag
Si1 C26 1.859(2) . ?
Si1 C28 1.861(2) . ?
Si1 C27 1.867(2) . ?
Si1 C18 1.8949(19) . ?
O1 C1 1.211(2) . ?
O2 C1 1.353(3) . ?
O2 C2 1.455(2) . ?
O3 C19 1.426(2) . ?
N1 C1 1.355(2) . ?
N1 C16 1.412(2) . ?
N1 C9 1.455(2) . ?
C2 C3 1.495(3) . ?
C2 C9 1.559(3) . ?
C3 C4 1.389(3) . ?
C3 C8 1.393(3) . ?
C4 C5 1.389(3) . ?
C5 C6 1.373(3) . ?
C6 C7 1.376(3) . ?
C7 C8 1.380(3) . ?
C9 C10 1.514(2) . ?
C10 C15 1.385(3) . ?
C10 C11 1.389(3) . ?
C11 C12 1.388(3) . ?
C12 C13 1.379(3) . ?
C13 C14 1.380(3) . ?
C14 C15 1.387(3) . ?
C16 C17 1.311(3) . ?
C17 C18 1.305(3) . ?
C18 C19 1.537(3) . ?
C19 C20 1.519(3) . ?
C20 C21 1.388(3) . ?
C20 C25 1.391(3) . ?
C21 C22 1.380(3) . ?
C22 C23 1.384(3) . ?
C23 C24 1.378(4) . ?
C24 C25 1.383(3) . ?
Cl1 C29 1.735(3) . ?
Cl2 C29 1.757(3) . ?
